data_2218499
loop_
_publ_author_name
'Ibad, Farooq'
'Mustafa, Asra'
'Shah, Muhammad Raza'
'VanDerveer, Donald'

_publ_section_title
;
 2,2'-(Biphenyl-2,2'-diyldioxy)diacetohydrazide
;
_journal_coeditor_code PV2081
_journal_issue 6
_journal_name_full 'Acta Crystallographica Section E'
_journal_page_first o1130
_journal_page_last o1131
_journal_paper_doi 10.1107/S1600536808014864
_journal_volume 64
_journal_year 2008
_chemical_formula_iupac 'C16 H18 N4 O4'
_chemical_formula_moiety 'C16 H18 N4 O4'
_chemical_formula_sum 'C16 H18 N4 O4'
_chemical_formula_weight 330.34
_chemical_name_systematic
;
2,2'-(Biphenyl-2,2'-diyldioxy)diacetohydrazide
;
_space_group_IT_number 2
_symmetry_cell_setting triclinic
_symmetry_space_group_name_Hall '-P 1'
_symmetry_space_group_name_H-M 'P -1'
_atom_sites_solution_hydrogens geom
_atom_sites_solution_primary direct
_atom_sites_solution_secondary difmap
_audit_creation_method SHELXL-97
_cell_angle_alpha 99.27(3)
_cell_angle_beta 92.50(3)
_cell_angle_gamma 113.85(3)
_cell_formula_units_Z 2
_cell_length_a 8.4041(17)
_cell_length_b 9.7148(19)
_cell_length_c 10.465(2)
_cell_measurement_reflns_used 2518
_cell_measurement_temperature 153(2)
_cell_measurement_theta_max 26.3626
_cell_measurement_theta_min 2.6694
_cell_volume 765.6(3)
_computing_cell_refinement 'CrystalClear (Rigaku/MSC, 2006)'
_computing_data_collection 'CrystalClear (Rigaku/MSC, 2006)'
_computing_data_reduction 'CrystalClear (Rigaku/MSC, 2006)'
_computing_molecular_graphics 'SHELXTL (Sheldrick, 2008)'
_computing_publication_material 'SHELXTL (Sheldrick, 2008)'
_computing_structure_refinement 'SHELXTL (Sheldrick, 2008)'
_computing_structure_solution 'SHELXS (Sheldrick, 2008)'
_diffrn_ambient_temperature 153(2)
_diffrn_detector_area_resol_mean 14.6306
_diffrn_measured_fraction_theta_full 0.984
_diffrn_measured_fraction_theta_max 0.984
_diffrn_measurement_device
;
Rigaku Mercury CCD
;
_diffrn_measurement_method omega
_diffrn_radiation_monochromator 'Graphite Monochromator'
_diffrn_radiation_source 'Sealed Tube'
_diffrn_radiation_type MoK\a
_diffrn_radiation_wavelength 0.71073
_diffrn_reflns_av_R_equivalents 0.0088
_diffrn_reflns_av_sigmaI/netI 0.0120
_diffrn_reflns_limit_h_max 9
_diffrn_reflns_limit_h_min -10
_diffrn_reflns_limit_k_max 11
_diffrn_reflns_limit_k_min -10
_diffrn_reflns_limit_l_max 12
_diffrn_reflns_limit_l_min -12
_diffrn_reflns_number 5673
_diffrn_reflns_reduction_process 'Lp corrections applied'
_diffrn_reflns_theta_full 25.15
_diffrn_reflns_theta_max 25.15
_diffrn_reflns_theta_min 1.99
_diffrn_standards_decay_% 0
_diffrn_standards_interval_count 0
_diffrn_standards_interval_time 0
_diffrn_standards_number 0
_exptl_absorpt_coefficient_mu 0.105
_exptl_absorpt_correction_T_max 0.977
_exptl_absorpt_correction_T_min 0.968
_exptl_absorpt_correction_type multi-scan
_exptl_absorpt_process_details '(REQAB; Jacobson, 1998)'
_exptl_crystal_colour colorless
_exptl_crystal_density_diffrn 1.433
_exptl_crystal_density_method 'not measured'
_exptl_crystal_description chip
_exptl_crystal_F_000 348
_exptl_crystal_size_max 0.31
_exptl_crystal_size_mid 0.29
_exptl_crystal_size_min 0.22
_refine_diff_density_max 0.199
_refine_diff_density_min -0.199
_refine_ls_extinction_method none
_refine_ls_goodness_of_fit_ref 1.05
_refine_ls_hydrogen_treatment mixed
_refine_ls_matrix_type full
_refine_ls_number_parameters 237
_refine_ls_number_reflns 2695
_refine_ls_number_restraints 6
_refine_ls_restrained_S_all 1.05
_refine_ls_R_factor_all 0.040
_refine_ls_R_factor_gt 0.036
_refine_ls_shift/su_max 0.001
_refine_ls_shift/su_mean 0.000
_refine_ls_structure_factor_coef Fsqd
_refine_ls_weighting_details 'calc w=1/[\s^2^(Fo^2^)+(0.0447P)^2^+0.3477P] where P=(Fo^2^+2Fc^2^)/3'
_refine_ls_weighting_scheme calc
_refine_ls_wR_factor_gt 0.089
_refine_ls_wR_factor_ref 0.092
_reflns_number_gt 2440
_reflns_number_total 2695
_reflns_threshold_expression I>2\s(I)
_cod_data_source_file pv2081.cif
_cod_data_source_block I
_cod_depositor_comments
;
The following automatic conversions were performed:
'_symmetry_cell_setting' value 'Triclinic' changed to 'triclinic'
according to '/home/saulius/struct/CIF-dictionaries/cif_core.dic'
dictionary named 'cif_core.dic' version 2.4.1 from 2010-06-29.

Automatic conversion script
Id: cif_fix_enum 1527 2010-12-29 10:47:43Z saulius 

The following automatic conversions were performed:

'_symmetry_cell_setting' value 'Triclinic' changed to 'triclinic'
according to /home/saulius/struct/CIF-dictionaries/cif_core.dic
dictionary named 'cif_core.dic' version 2.4.1 from 2010-06-29.

Automatic conversion script
Id: cif_fix_values 1715 2011-07-08 13:25:40Z adriana 
;
_cod_original_cell_volume 765.7(3)
_cod_database_code 2218499
_cod_database_fobs_code 2218499

loop_
_symmetry_equiv_pos_as_xyz
'x, y, z'
'-x, -y, -z'

loop_
_atom_site_type_symbol
_atom_site_label
_atom_site_fract_x
_atom_site_fract_y
_atom_site_fract_z
_atom_site_U_iso_or_equiv
_atom_site_adp_type
_atom_site_calc_flag
_atom_site_refinement_flags
_atom_site_occupancy
O O1 0.32268(15) -0.23766(13) -0.20890(9) 0.0317(3) Uani d . 1
O O2 0.26996(14) -0.02884(11) 0.08294(9) 0.0263(2) Uani d . 1
O O3 0.33765(13) 0.10884(10) 0.50896(8) 0.0242(2) Uani d . 1
O O4 0.41183(15) 0.35080(12) 0.81794(9) 0.0313(3) Uani d . 1
N N1 0.28627(18) -0.42946(14) -0.03033(12) 0.0282(3) Uani d D 1
H H1A 0.389(2) -0.419(2) 0.0137(16) 0.034 Uiso d D 1
H H1B 0.293(2) -0.452(2) -0.1191(14) 0.034 Uiso d D 1
N N2 0.28707(16) -0.28115(14) -0.00437(11) 0.0253(3) Uani d D 1
H H2 0.253(2) -0.254(2) 0.0732(15) 0.035(5) Uiso d D 1
N N3 0.41999(16) 0.39435(13) 0.61151(11) 0.0236(3) Uani d D 1
H H3 0.428(2) 0.362(2) 0.5272(14) 0.038(5) Uiso d D 1
N N4 0.46353(18) 0.55390(14) 0.64554(12) 0.0271(3) Uani d D 1
H H4A 0.544(2) 0.5916(19) 0.7182(15) 0.032 Uiso d D 1
H H4B 0.364(2) 0.565(2) 0.6732(16) 0.032 Uiso d D 1
C C1 0.29940(17) -0.19832(16) -0.09628(12) 0.0216(3) Uani d . 1
C C2 0.28191(18) -0.04884(16) -0.05358(12) 0.0217(3) Uani d . 1
H H2B 0.3851 0.0379 -0.0726 0.026 Uiso calc R 1
H H2C 0.1756 -0.0523 -0.1013 0.026 Uiso calc R 1
C C3 0.21044(17) 0.07599(15) 0.14010(12) 0.0196(3) Uani d . 1
C C4 0.20643(18) 0.19491(15) 0.08338(13) 0.0224(3) Uani d . 1
H H4C 0.2437 0.2059 -0.0002 0.027 Uiso calc R 1
C C5 0.14735(18) 0.29724(16) 0.15019(14) 0.0253(3) Uani d . 1
H H5A 0.1430 0.3779 0.1116 0.030 Uiso calc R 1
C C6 0.09474(18) 0.28244(15) 0.27275(14) 0.0246(3) Uani d . 1
H H6A 0.0544 0.3527 0.3181 0.029 Uiso calc R 1
C C7 0.10118(17) 0.16440(15) 0.32919(13) 0.0212(3) Uani d . 1
H H7A 0.0664 0.1557 0.4137 0.025 Uiso calc R 1
C C8 0.15766(16) 0.05875(14) 0.26424(12) 0.0187(3) Uani d . 1
C C9 0.15926(17) -0.07024(15) 0.32413(12) 0.0187(3) Uani d . 1
C C10 0.25033(17) -0.04279(15) 0.44785(12) 0.0189(3) Uani d . 1
C C11 0.25260(18) -0.16331(16) 0.50320(13) 0.0229(3) Uani d . 1
H H11A 0.3164 -0.1431 0.5864 0.028 Uiso calc R 1
C C12 0.1608(2) -0.31304(16) 0.43565(14) 0.0261(3) Uani d . 1
H H12A 0.1631 -0.3956 0.4724 0.031 Uiso calc R 1
C C13 0.0658(2) -0.34330(16) 0.31497(14) 0.0271(3) Uani d . 1
H H13A 0.0014 -0.4462 0.2700 0.033 Uiso calc R 1
C C14 0.06546(18) -0.22235(15) 0.26023(13) 0.0229(3) Uani d . 1
H H14A 0.0000 -0.2436 0.1776 0.028 Uiso calc R 1
C C15 0.36921(19) 0.14095(16) 0.64783(12) 0.0242(3) Uani d . 1
H H15A 0.4720 0.1228 0.6757 0.029 Uiso calc R 1
H H15B 0.2663 0.0717 0.6837 0.029 Uiso calc R 1
C C16 0.40281(17) 0.30626(16) 0.69949(12) 0.0218(3) Uani d . 1

loop_
_atom_site_aniso_label
_atom_site_aniso_U_11
_atom_site_aniso_U_22
_atom_site_aniso_U_33
_atom_site_aniso_U_12
_atom_site_aniso_U_13
_atom_site_aniso_U_23
O1 0.0463(7) 0.0413(6) 0.0184(5) 0.0285(5) 0.0086(4) 0.0069(4)
O2 0.0425(6) 0.0299(5) 0.0148(5) 0.0231(5) 0.0048(4) 0.0048(4)
O3 0.0358(6) 0.0189(5) 0.0135(4) 0.0073(4) 0.0008(4) 0.0026(4)
O4 0.0438(6) 0.0325(6) 0.0156(5) 0.0157(5) 0.0017(4) 0.0004(4)
N1 0.0377(7) 0.0248(6) 0.0259(6) 0.0165(6) 0.0055(5) 0.0054(5)
N2 0.0358(7) 0.0251(6) 0.0193(6) 0.0164(5) 0.0066(5) 0.0051(5)
N3 0.0307(6) 0.0196(6) 0.0179(6) 0.0087(5) 0.0049(5) 0.0008(4)
N4 0.0358(7) 0.0210(6) 0.0224(6) 0.0111(5) 0.0055(5) 0.0004(5)
C1 0.0205(6) 0.0282(7) 0.0173(6) 0.0112(6) 0.0020(5) 0.0045(5)
C2 0.0250(7) 0.0252(7) 0.0150(6) 0.0103(6) 0.0024(5) 0.0051(5)
C3 0.0210(6) 0.0182(6) 0.0184(6) 0.0079(5) -0.0007(5) 0.0016(5)
C4 0.0239(7) 0.0216(7) 0.0204(6) 0.0071(5) 0.0010(5) 0.0075(5)
C5 0.0266(7) 0.0184(7) 0.0311(7) 0.0081(6) -0.0006(6) 0.0094(6)
C6 0.0265(7) 0.0183(7) 0.0300(7) 0.0116(6) 0.0013(6) 0.0026(5)
C7 0.0215(7) 0.0202(7) 0.0208(6) 0.0080(5) 0.0014(5) 0.0032(5)
C8 0.0197(6) 0.0159(6) 0.0185(6) 0.0058(5) -0.0006(5) 0.0029(5)
C9 0.0217(6) 0.0187(7) 0.0179(6) 0.0101(5) 0.0051(5) 0.0044(5)
C10 0.0222(6) 0.0173(6) 0.0169(6) 0.0080(5) 0.0051(5) 0.0025(5)
C11 0.0281(7) 0.0259(7) 0.0183(6) 0.0138(6) 0.0036(5) 0.0071(5)
C12 0.0351(8) 0.0219(7) 0.0271(7) 0.0154(6) 0.0063(6) 0.0102(6)
C13 0.0337(8) 0.0175(7) 0.0289(7) 0.0102(6) 0.0016(6) 0.0030(5)
C14 0.0279(7) 0.0207(7) 0.0200(6) 0.0105(6) 0.0003(5) 0.0028(5)
C15 0.0325(7) 0.0252(7) 0.0134(6) 0.0104(6) 0.0021(5) 0.0041(5)
C16 0.0204(6) 0.0251(7) 0.0176(6) 0.0080(5) 0.0017(5) 0.0019(5)

loop_
_atom_type_symbol
_atom_type_description
_atom_type_scat_dispersion_real
_atom_type_scat_dispersion_imag
_atom_type_scat_source
C C 0.0033 0.0016 'International Tables Vol C Tables 4.2.6.8 and 6.1.1.4'
H H 0.0000 0.0000 'International Tables Vol C Tables 4.2.6.8 and 6.1.1.4'
N N 0.0061 0.0033 'International Tables Vol C Tables 4.2.6.8 and 6.1.1.4'
O O 0.0106 0.0060 'International Tables Vol C Tables 4.2.6.8 and 6.1.1.4'

loop_
_geom_angle_atom_site_label_1
_geom_angle_atom_site_label_2
_geom_angle_atom_site_label_3
_geom_angle
C3 O2 C2 119.52(10)
C10 O3 C15 117.33(10)
N2 N1 H1A 105.6(11)
N2 N1 H1B 106.5(11)
H1A N1 H1B 107.7(15)
C1 N2 N1 122.76(12)
C1 N2 H2 119.5(11)
N1 N2 H2 116.3(11)
C16 N3 N4 123.00(11)
C16 N3 H3 121.4(12)
N4 N3 H3 114.3(12)
N3 N4 H4A 106.8(11)
N3 N4 H4B 107.6(11)
H4A N4 H4B 105.1(15)
O1 C1 N2 123.62(13)
O1 C1 C2 120.88(12)
N2 C1 C2 115.50(11)
O2 C2 C1 108.04(11)
O2 C2 H2B 110.1
C1 C2 H2B 110.1
O2 C2 H2C 110.1
C1 C2 H2C 110.1
H2B C2 H2C 108.4
O2 C3 C4 123.65(12)
O2 C3 C8 115.15(11)
C4 C3 C8 121.17(12)
C5 C4 C3 119.38(13)
C5 C4 H4C 120.3
C3 C4 H4C 120.3
C6 C5 C4 120.42(12)
C6 C5 H5A 119.8
C4 C5 H5A 119.8
C5 C6 C7 119.76(13)
C5 C6 H6A 120.1
C7 C6 H6A 120.1
C6 C7 C8 121.29(12)
C6 C7 H7A 119.4
C8 C7 H7A 119.4
C7 C8 C3 117.98(12)
C7 C8 C9 120.86(11)
C3 C8 C9 121.16(12)
C14 C9 C10 117.93(12)
C14 C9 C8 120.81(11)
C10 C9 C8 121.23(12)
O3 C10 C11 122.79(11)
O3 C10 C9 116.07(11)
C11 C10 C9 121.13(12)
C12 C11 C10 119.35(12)
C12 C11 H11A 120.3
C10 C11 H11A 120.3
C13 C12 C11 120.59(13)
C13 C12 H12A 119.7
C11 C12 H12A 119.7
C12 C13 C14 119.61(13)
C12 C13 H13A 120.2
C14 C13 H13A 120.2
C13 C14 C9 121.34(12)
C13 C14 H14A 119.3
C9 C14 H14A 119.3
O3 C15 C16 109.67(11)
O3 C15 H15A 109.7
C16 C15 H15A 109.7
O3 C15 H15B 109.7
C16 C15 H15B 109.7
H15A C15 H15B 108.2
O4 C16 N3 124.25(13)
O4 C16 C15 119.25(12)
N3 C16 C15 116.49(11)

loop_
_geom_bond_atom_site_label_1
_geom_bond_atom_site_label_2
_geom_bond_distance
O1 C1 1.2284(17)
O2 C3 1.3736(16)
O2 C2 1.4242(15)
O3 C10 1.3779(17)
O3 C15 1.4259(15)
O4 C16 1.2338(16)
N1 N2 1.4198(17)
N1 H1A 0.925(14)
N1 H1B 0.930(14)
N2 C1 1.3320(18)
N2 H2 0.907(14)
N3 C16 1.3291(18)
N3 N4 1.4196(17)
N3 H3 0.904(14)
N4 H4A 0.914(14)
N4 H4B 0.936(14)
C1 C2 1.5164(19)
C2 H2B 0.9900
C2 H2C 0.9900
C3 C4 1.3924(19)
C3 C8 1.4046(18)
C4 C5 1.389(2)
C4 H4C 0.9500
C5 C6 1.385(2)
C5 H5A 0.9500
C6 C7 1.3901(19)
C6 H6A 0.9500
C7 C8 1.3922(19)
C7 H7A 0.9500
C8 C9 1.4931(18)
C9 C14 1.3949(19)
C9 C10 1.4037(19)
C10 C11 1.3937(19)
C11 C12 1.387(2)
C11 H11A 0.9500
C12 C13 1.386(2)
C12 H12A 0.9500
C13 C14 1.3888(19)
C13 H13A 0.9500
C14 H14A 0.9500
C15 C16 1.514(2)
C15 H15A 0.9900
C15 H15B 0.9900

loop_
_geom_hbond_atom_site_label_D
_geom_hbond_atom_site_label_H
_geom_hbond_atom_site_label_A
_geom_hbond_site_symmetry_A
_geom_hbond_distance_DH
_geom_hbond_distance_HA
_geom_hbond_distance_DA
_geom_hbond_angle_DHA
N1 H1A O4 2_656 0.924(14) 2.192(15) 3.059(2) 155.7(15)
N1 H1B O4 1_544 0.930(14) 2.510(17) 3.0112(18) 114.1(13)
N3 H3 N4 2_666 0.900(13) 2.191(15) 2.9524(18) 141.9(14)
N4 H4B O1 1_566 0.936(14) 2.267(16) 2.9873(18) 133.3(14)
N1 H1B O1 . 0.930(14) 2.348(17) 2.7873(18) 108.6(13)
N2 H2 O2 . 0.906(14) 2.118(17) 2.5375(16) 107.1(13)
N3 H3 O3 . 0.900(13) 2.230(16) 2.5977(17) 103.9(12)
C5 H5A N1 1_565 0.95 2.53 3.359(2) 146.3
C11 H11A O1 1_556 0.95 2.47 3.292(2) 144.8

loop_
_geom_torsion_atom_site_label_1
_geom_torsion_atom_site_label_2
_geom_torsion_atom_site_label_3
_geom_torsion_atom_site_label_4
_geom_torsion
N1 N2 C1 O1 -5.0(2)
N1 N2 C1 C2 174.76(12)
C3 O2 C2 C1 -163.98(11)
O1 C1 C2 O2 -175.55(12)
N2 C1 C2 O2 4.71(16)
C2 O2 C3 C4 -18.76(19)
C2 O2 C3 C8 163.23(12)
O2 C3 C4 C5 -178.61(12)
C8 C3 C4 C5 -0.7(2)
C3 C4 C5 C6 0.7(2)
C4 C5 C6 C7 0.0(2)
C5 C6 C7 C8 -0.8(2)
C6 C7 C8 C3 0.82(19)
C6 C7 C8 C9 -178.24(12)
O2 C3 C8 C7 178.01(11)
C4 C3 C8 C7 -0.05(19)
O2 C3 C8 C9 -2.93(18)
C4 C3 C8 C9 179.01(12)
C7 C8 C9 C14 122.12(14)
C3 C8 C9 C14 -56.91(18)
C7 C8 C9 C10 -55.87(18)
C3 C8 C9 C10 125.09(14)
C15 O3 C10 C11 -25.80(18)
C15 O3 C10 C9 155.02(12)
C14 C9 C10 O3 -178.44(11)
C8 C9 C10 O3 -0.38(18)
C14 C9 C10 C11 2.38(19)
C8 C9 C10 C11 -179.57(12)
O3 C10 C11 C12 179.79(12)
C9 C10 C11 C12 -1.1(2)
C10 C11 C12 C13 -0.8(2)
C11 C12 C13 C14 1.2(2)
C12 C13 C14 C9 0.1(2)
C10 C9 C14 C13 -1.9(2)
C8 C9 C14 C13 -179.96(13)
C10 O3 C15 C16 -159.34(11)
N4 N3 C16 O4 4.7(2)
N4 N3 C16 C15 -175.62(12)
O3 C15 C16 O4 171.27(12)
O3 C15 C16 N3 -8.42(17)

loop_
_cod_related_entry_id
_cod_related_entry_database
_cod_related_entry_code
1 ChemSpider 24740114
